data_4344736
loop_
_publ_author_name
'Petuker, Anette'
'Merz, Klaus'
'Merten, Christian'
'Apfel, Ulf-Peter'

_publ_section_title
;
 Controlled Flexible Coordination in Tripodal Iron(II) Phosphane
 Complexes: Effects on Reactivity.
;
_journal_issue 3
_journal_name_full 'Inorganic chemistry'
_journal_page_first 1183
_journal_page_last 1191
_journal_paper_doi 10.1021/acs.inorgchem.5b02361
_journal_volume 55
_journal_year 2016
_chemical_formula_moiety 'C47 H48 Fe N3 P3, Cl6 Fe2, 2(C2 H3 N)'
_chemical_formula_sum 'C51 H54 Cl6 Fe3 N5 P3'
_chemical_formula_weight 1210.20
_space_group_crystal_system monoclinic
_space_group_IT_number 14
_space_group_name_Hall '-P 2ybc'
_space_group_name_H-M_alt 'P 1 21/c 1'
_symmetry_Int_Tables_number 14
_symmetry_space_group_name_Hall '-P 2ybc'
_symmetry_space_group_name_H-M 'P 1 21/c 1'
_atom_sites_solution_primary iterative
_audit_creation_date 2015-04-21
_audit_creation_method
;
Olex2 1.2
(compiled 2015.01.26 svn.r3151 for OlexSys, GUI svn.r4998)
;
_cell_angle_alpha 90
_cell_angle_beta 89.866(4)
_cell_angle_gamma 90
_cell_formula_units_Z 4
_cell_length_a 13.1885(10)
_cell_length_b 14.8199(12)
_cell_length_c 28.7052(19)
_cell_measurement_reflns_used 15904
_cell_measurement_temperature 293
_cell_measurement_theta_max 30.5
_cell_measurement_theta_min 2.1
_cell_volume 5610.5(7)
_computing_cell_refinement
;
CrystalClear-SM Expert 2.0 r4 (Rigaku, 2009)
;
_computing_data_collection
;
CrystalClear-SM Expert 2.0 r4 (Rigaku, 2009)
;
_computing_data_reduction
;
CrystalClear-SM Expert 2.0 r4 (Rigaku, 2009)
;
_computing_molecular_graphics 'Olex2 (Dolomanov et al., 2009)'
_computing_publication_material 'Olex2 (Dolomanov et al., 2009)'
_computing_structure_refinement 'XL (Sheldrick, 2008)'
_computing_structure_solution 'olex2.solve (Bourhis et al., 2015)'
_diffrn_ambient_temperature 293
_diffrn_detector CCD
_diffrn_detector_area_resol_mean 13.6612
_diffrn_measured_fraction_theta_full 0.9898
_diffrn_measured_fraction_theta_max 0.9898
_diffrn_measurement_details
;
scan:
    Number of images: 180
               Slice: -60.0000 - 120.0000
         Image width: 1.0000
            Exp time: 10.0000
       Rotation axis: Omega
               Omega: 0.0000
                 Chi: 54.0000
                 Phi: 0.0000
                 XTD: 50.1964
              2theta: 29.9414
scan:
    Number of images: 180
               Slice: -60.0000 - 120.0000
         Image width: 1.0000
            Exp time: 10.0000
       Rotation axis: Omega
               Omega: 0.0000
                 Chi: 54.0000
                 Phi: 120.0000
                 XTD: 50.1964
              2theta: 29.9414
scan:
    Number of images: 180
               Slice: -60.0000 - 120.0000
         Image width: 1.0000
            Exp time: 10.0000
       Rotation axis: Omega
               Omega: 0.0000
                 Chi: 54.0000
                 Phi: 240.0000
                 XTD: 50.1964
              2theta: 29.9414
;
_diffrn_measurement_device
;
XtaLABmini: Fixed Chi 2 circle
;
_diffrn_measurement_device_type
;
Rigaku Mercury375R (2x2 bin mode)
;
_diffrn_measurement_method 'profile data from \w-scans'
_diffrn_measurement_specimen_support Fiber
_diffrn_orient_matrix_type d*Trek
_diffrn_orient_matrix_UB_11 0.025742
_diffrn_orient_matrix_UB_12 -0.014460
_diffrn_orient_matrix_UB_13 0.069839
_diffrn_orient_matrix_UB_21 0.019027
_diffrn_orient_matrix_UB_22 0.064429
_diffrn_orient_matrix_UB_23 0.006327
_diffrn_orient_matrix_UB_31 -0.031289
_diffrn_orient_matrix_UB_32 0.007954
_diffrn_orient_matrix_UB_33 0.013091
_diffrn_radiation_monochromator 'Graphite Monochromator'
_diffrn_radiation_type 'Mo K\a'
_diffrn_radiation_wavelength 0.710747
_diffrn_reflns_av_R_equivalents 0.0534
_diffrn_reflns_av_unetI/netI 0.0471
_diffrn_reflns_limit_h_max 18
_diffrn_reflns_limit_h_min -18
_diffrn_reflns_limit_k_max 20
_diffrn_reflns_limit_k_min -21
_diffrn_reflns_limit_l_max 39
_diffrn_reflns_limit_l_min -40
_diffrn_reflns_number 66759
_diffrn_reflns_theta_full 30.5769
_diffrn_reflns_theta_max 30.58
_diffrn_reflns_theta_min 1.98
_diffrn_source 'Sealed Tube'
_diffrn_source_current 12.0
_diffrn_source_power 0.6
_diffrn_source_voltage 50.0
_exptl_absorpt_coefficient_mu 1.175
_exptl_absorpt_correction_T_max 1.000
_exptl_absorpt_correction_T_min 0.798
_exptl_absorpt_correction_type empirical
_exptl_crystal_colour 'clear red'
_exptl_crystal_colour_lustre clear
_exptl_crystal_colour_primary red
_exptl_crystal_density_diffrn 1.4326
_exptl_crystal_description Prism
_exptl_crystal_F_000 2489.6143
_exptl_crystal_recrystallization_method 'via diffusion of diethylether into a solution of acetonitrile/compound'
_exptl_crystal_size_max 0.37
_exptl_crystal_size_mid 0.24
_exptl_crystal_size_min 0.23
_refine_diff_density_max 0.7790
_refine_diff_density_min -0.9531
_refine_diff_density_rms 0.1347
_refine_ls_d_res_high 0.6986
_refine_ls_d_res_low 10.3101
_refine_ls_goodness_of_fit_ref 1.0328
_refine_ls_hydrogen_treatment mixed
_refine_ls_matrix_type full
_refine_ls_number_constraints 97
_refine_ls_number_parameters 658
_refine_ls_number_reflns 17038
_refine_ls_number_restraints 0
_refine_ls_restrained_S_all 1.0328
_refine_ls_R_factor_all 0.0585
_refine_ls_R_factor_gt 0.0444
_refine_ls_shift/su_max 0.0062
_refine_ls_shift/su_mean 0.0001
_refine_ls_structure_factor_coef Fsqd
_refine_ls_weighting_details 'w=1/[\s^2^(Fo^2^)+(0.0670P)^2^+1.8377P] where P=(Fo^2^+2Fc^2^)/3'
_refine_ls_weighting_scheme calc
_refine_ls_wR_factor_gt 0.1179
_refine_ls_wR_factor_ref 0.1327
_reflns_Friedel_coverage 0.0
_reflns_limit_h_max 18
_reflns_limit_h_min -18
_reflns_limit_k_max 21
_reflns_limit_k_min 0
_reflns_limit_l_max 40
_reflns_limit_l_min 0
_reflns_number_gt 13872
_reflns_number_total 17038
_reflns_threshold_expression I>=2u(I)
_cod_data_source_file ic5b02361_si_007.cif
_cod_data_source_block shelx
_cod_database_code 4344736
_olex2_refinement_description
;
1. Fixed Uiso
 At 1.2 times of:
  All C(H) groups, All C(H,H) groups
 At 1.5 times of:
  All C(H,H,H) groups
2. Others
 Sof(Cl1A)=1-FVAR(1)
 Sof(Cl1B)=FVAR(1)
 Sof(Cl4B)=1-FVAR(2)
 Sof(Cl4A)=FVAR(2)
 Sof(Cl2B)=1-FVAR(3)
 Sof(Cl2A)=FVAR(3)
 Sof(Fe2B)=1-FVAR(4)
 Sof(Fe2A)=FVAR(4)
3.a Secondary CH2 refined with riding coordinates:
 C1(H1A,H1B), C3(H3A,H3B), C2(H2A,H2B)
3.b Aromatic/amide H refined with riding coordinates:
 C31(H31), C11(H11), C41(H41), C45(H45), C25(H25), C42(H42), C21(H21),
 C33(H33), C22(H22), C61(H61), C34(H34), C65(H65), C32(H32), C35(H35), C55(H55),
  C63(H63), C54(H54), C12(H12), C53(H53), C43(H43), C15(H15), C51(H51),
 C44(H44), C24(H24), C13(H13), C52(H52), C23(H23), C14(H14), C64(H64), C62(H62)
3.c Idealised Me refined as rotating group:
 C5(H5A,H5B,H5C), C2N(H2NA,H2NB,H2NC), C4N(H4NA,H4NB,H4NC), C6N(H6NA,H6NB,
 H6NC), C8N(H8NA,H8NB,H8NC), C10N(H10A,H10B,H10C)
;
_olex2_submission_original_sample_id AP32
_olex2_submission_special_instructions 'No special instructions were received'

loop_
_space_group_symop_id
_space_group_symop_operation_xyz
1 x,y,z
2 -x,y+1/2,-z+1/2
3 -x,-y,-z
4 x,-y-1/2,z-1/2

loop_
_atom_site_label
_atom_site_type_symbol
_atom_site_fract_x
_atom_site_fract_y
_atom_site_fract_z
_atom_site_U_iso_or_equiv
_atom_site_adp_type
_atom_site_occupancy
_atom_site_refinement_flags_posn
_atom_site_disorder_group
Fe1 Fe 0.260196(18) 0.795767(17) 0.660329(9) 0.02053(6) Uani 1.000000 . .
Fe2A Fe 0.2286(3) 0.63415(12) 0.45103(8) 0.0455(7) Uani 0.77(4) . 1
P2 P 0.36455(3) 0.81544(3) 0.722065(16) 0.02113(9) Uani 1.000000 . .
P1 P 0.13999(3) 0.88606(3) 0.693921(16) 0.02110(9) Uani 1.000000 . .
P3 P 0.32271(3) 0.92408(3) 0.627480(16) 0.02295(9) Uani 1.000000 . .
Cl3 Cl 0.29759(4) 0.55519(4) 0.38349(2) 0.04006(12) Uani 1.000000 . .
Cl4A Cl 0.0940(6) 0.5312(7) 0.4497(4) 0.0465(11) Uani 0.50(8) . 1
Cl2A Cl 0.3263(4) 0.6243(6) 0.51153(19) 0.0962(17) Uani 0.53(3) . 1
Cl1A Cl 0.1513(12) 0.7686(5) 0.4389(3) 0.104(3) Uani 0.63(3) . 1
N2 N 0.19972(12) 0.68890(11) 0.68981(6) 0.0257(3) Uani 1.000000 . .
C30 C 0.35290(13) 0.72544(12) 0.76530(6) 0.0241(3) Uani 1.000000 . .
C40 C 0.50390(13) 0.81597(12) 0.71528(7) 0.0242(3) Uani 1.000000 . .
C1 C 0.19252(13) 0.99603(12) 0.71181(7) 0.0247(3) Uani 1.000000 . .
H1a H 0.17558(13) 1.04085(12) 0.68747(7) 0.0296(4) Uiso 1.000000 R .
H1b H 0.15767(13) 1.01499(12) 0.74078(7) 0.0296(4) Uiso 1.000000 R .
N3 N 0.36018(12) 0.71171(11) 0.63403(6) 0.0274(3) Uani 1.000000 . .
C3N C 0.16733(15) 0.62467(14) 0.70597(7) 0.0305(4) Uani 1.000000 . .
C31 C 0.38584(15) 0.63994(13) 0.75138(7) 0.0296(4) Uani 1.000000 . .
H31 H 0.41559(15) 0.63234(13) 0.72146(7) 0.0355(5) Uiso 1.000000 R .
C11 C -0.02747(14) 0.84993(16) 0.63674(7) 0.0315(4) Uani 1.000000 . .
H11 H -0.00923(14) 0.78847(16) 0.64097(7) 0.0378(5) Uiso 1.000000 R .
C1N C 0.12281(15) 0.73104(15) 0.57988(7) 0.0318(4) Uani 1.000000 . .
C20 C 0.07610(13) 0.84235(12) 0.74665(6) 0.0238(3) Uani 1.000000 . .
C41 C 0.56204(15) 0.82163(13) 0.75590(7) 0.0295(4) Uani 1.000000 . .
H41 H 0.52929(15) 0.82304(13) 0.78540(7) 0.0354(5) Uiso 1.000000 R .
C10 C 0.02982(13) 0.91746(13) 0.65813(6) 0.0257(3) Uani 1.000000 . .
C3 C 0.36679(14) 1.00179(12) 0.67337(7) 0.0259(3) Uani 1.000000 . .
H3a H 0.43883(14) 0.98802(12) 0.67988(7) 0.0311(4) Uiso 1.000000 R .
H3b H 0.36397(14) 1.06400(12) 0.66087(7) 0.0311(4) Uiso 1.000000 R .
C45 C 0.55370(14) 0.81369(13) 0.67246(7) 0.0293(4) Uani 1.000000 . .
H45 H 0.51551(14) 0.81020(13) 0.64450(7) 0.0351(4) Uiso 1.000000 R .
C25 C 0.08986(16) 0.87887(15) 0.79098(7) 0.0317(4) Uani 1.000000 . .
H25 H 0.13496(16) 0.92825(15) 0.79495(7) 0.0381(5) Uiso 1.000000 R .
C42 C 0.66726(16) 0.82519(14) 0.75349(8) 0.0350(4) Uani 1.000000 . .
H42 H 0.70598(16) 0.82926(14) 0.78128(8) 0.0420(5) Uiso 1.000000 R .
C2 C 0.34405(14) 0.92298(12) 0.75247(6) 0.0254(3) Uani 1.000000 . .
H2a H 0.29300(14) 0.91375(12) 0.77736(6) 0.0305(4) Uiso 1.000000 R .
H2b H 0.40823(14) 0.94142(12) 0.76753(6) 0.0305(4) Uiso 1.000000 R .
C5N C 0.41581(16) 0.65894(15) 0.62129(8) 0.0352(4) Uani 1.000000 . .
C21 C 0.00775(15) 0.77068(14) 0.74209(7) 0.0311(4) Uani 1.000000 . .
H21 H -0.00271(15) 0.74419(14) 0.71234(7) 0.0373(5) Uiso 1.000000 R .
C33 C 0.33424(19) 0.57689(16) 0.82464(9) 0.0406(5) Uani 1.000000 . .
H33 H 0.32755(19) 0.52654(16) 0.84489(9) 0.0487(6) Uiso 1.000000 R .
C22 C -0.04492(19) 0.73775(16) 0.78033(9) 0.0413(5) Uani 1.000000 . .
H22 H -0.09238(19) 0.69014(16) 0.77644(9) 0.0495(6) Uiso 1.000000 R .
C61 C 0.19660(18) 0.94652(17) 0.55090(8) 0.0392(5) Uani 1.000000 . .
H61 H 0.21107(18) 0.88452(17) 0.54573(8) 0.0470(6) Uiso 1.000000 R .
C34 C 0.3028(2) 0.66113(18) 0.83883(9) 0.0483(6) Uani 1.000000 . .
H34 H 0.2748(2) 0.66857(18) 0.86912(9) 0.0579(7) Uiso 1.000000 R .
C65 C 0.21596(19) 1.08097(16) 0.59626(8) 0.0408(5) Uani 1.000000 . .
H65 H 0.24317(19) 1.11192(16) 0.62237(8) 0.0490(6) Uiso 1.000000 R .
C60 C 0.23609(15) 0.98968(14) 0.59018(7) 0.0301(4) Uani 1.000000 . .
C32 C 0.37570(16) 0.56609(14) 0.78064(8) 0.0348(4) Uani 1.000000 . .
H32 H 0.39717(16) 0.50812(14) 0.77051(8) 0.0417(5) Uiso 1.000000 R .
C35 C 0.31136(18) 0.73572(15) 0.80943(8) 0.0366(5) Uani 1.000000 . .
H35 H 0.28882(18) 0.79336(15) 0.81959(8) 0.0439(5) Uiso 1.000000 R .
C55 C 0.50202(16) 0.98925(16) 0.58566(8) 0.0355(4) Uani 1.000000 . .
H55 H 0.49569(16) 1.03913(16) 0.60625(8) 0.0426(5) Uiso 1.000000 R .
C63 C 0.1164(2) 1.0838(2) 0.52631(10) 0.0581(8) Uani 1.000000 . .
H63 H 0.0751(2) 1.1156(2) 0.50478(10) 0.0698(9) Uiso 1.000000 R .
C54 C 0.58282(17) 0.9856(2) 0.55410(9) 0.0478(6) Uani 1.000000 . .
H54 H 0.63127(17) 1.0330(2) 0.55333(9) 0.0573(7) Uiso 1.000000 R .
C50 C 0.43077(14) 0.91988(14) 0.58697(7) 0.0286(4) Uani 1.000000 . .
C12 C -0.11084(16) 0.8715(2) 0.60933(8) 0.0413(5) Uani 1.000000 . .
H12 H -0.14911(16) 0.8249(2) 0.59498(8) 0.0496(6) Uiso 1.000000 R .
C53 C 0.5924(2) 0.9139(2) 0.52430(10) 0.0556(7) Uani 1.000000 . .
H53 H 0.6482(2) 0.9110(2) 0.50337(10) 0.0667(9) Uiso 1.000000 R .
C43 C 0.71573(16) 0.82282(15) 0.71064(9) 0.0392(5) Uani 1.000000 . .
H43 H 0.78762(16) 0.82556(15) 0.70901(9) 0.0470(6) Uiso 1.000000 R .
C15 C -0.00037(16) 1.00702(15) 0.65178(8) 0.0364(5) Uani 1.000000 . .
H15 H 0.03632(16) 1.05419(15) 0.66650(8) 0.0437(5) Uiso 1.000000 R .
C51 C 0.43925(19) 0.84851(17) 0.55560(8) 0.0403(5) Uani 1.000000 . .
H51 H 0.38968(19) 0.80201(17) 0.55526(8) 0.0483(6) Uiso 1.000000 R .
C5 C 0.32848(16) 1.09031(14) 0.74551(8) 0.0334(4) Uani 1.000000 . .
H5a H 0.3024(12) 1.14024(16) 0.7266(3) 0.0500(6) Uiso 1.000000 GR .
H5b H 0.2945(11) 1.0902(5) 0.7759(3) 0.0500(6) Uiso 1.000000 GR .
H5c H 0.40165(18) 1.0978(6) 0.7499(5) 0.0500(6) Uiso 1.000000 GR .
C2N C 0.0506(2) 0.6935(2) 0.54683(9) 0.0513(7) Uani 1.000000 . .
H2Na H 0.0547(12) 0.7269(10) 0.5174(3) 0.0769(10) Uiso 1.000000 GR .
H2Nb H 0.0667(10) 0.6299(4) 0.5412(6) 0.0769(10) Uiso 1.000000 GR .
H2Nc H -0.0181(3) 0.6985(14) 0.5596(3) 0.0769(10) Uiso 1.000000 GR .
C44 C 0.65940(16) 0.81649(16) 0.67038(9) 0.0378(5) Uani 1.000000 . .
H44 H 0.69273(16) 0.81401(16) 0.64104(9) 0.0454(6) Uiso 1.000000 R .
C24 C 0.0386(2) 0.84425(18) 0.82957(8) 0.0434(5) Uani 1.000000 . .
H24 H 0.0502(2) 0.86921(18) 0.85957(8) 0.0521(6) Uiso 1.000000 R .
C4N C 0.1273(2) 0.54369(17) 0.72829(11) 0.0493(6) Uani 1.000000 . .
H4Na H 0.0594(7) 0.5309(8) 0.7162(6) 0.0740(9) Uiso 1.000000 GR .
H4Nb H 0.1721(9) 0.4925(3) 0.7216(6) 0.0740(9) Uiso 1.000000 GR .
H4Nc H 0.1236(15) 0.5532(5) 0.76204(13) 0.0740(9) Uiso 1.000000 GR .
C13 C -0.13814(18) 0.9611(2) 0.60293(9) 0.0489(6) Uani 1.000000 . .
H13 H -0.19453(18) 0.9761(2) 0.58391(9) 0.0587(8) Uiso 1.000000 R .
C52 C 0.5210(2) 0.8458(2) 0.52469(10) 0.0567(7) Uani 1.000000 . .
H52 H 0.5275(2) 0.7965(2) 0.50369(10) 0.0680(9) Uiso 1.000000 R .
C23 C -0.0287(2) 0.77403(19) 0.82437(9) 0.0482(6) Uani 1.000000 . .
H23 H -0.0638(2) 0.75054(19) 0.85064(9) 0.0578(7) Uiso 1.000000 R .
C14 C -0.08341(19) 1.0277(2) 0.62417(10) 0.0500(6) Uani 1.000000 . .
H14 H -0.10248(19) 1.0890(2) 0.61997(10) 0.0600(8) Uiso 1.000000 R .
C64 C 0.1559(2) 1.1275(2) 0.56419(10) 0.0558(7) Uani 1.000000 . .
H64 H 0.1425(2) 1.1899(2) 0.56868(10) 0.0670(9) Uiso 1.000000 R .
C62 C 0.1367(2) 0.9930(2) 0.51944(10) 0.0516(7) Uani 1.000000 . .
H62 H 0.1094(2) 0.9626(2) 0.49315(10) 0.0619(8) Uiso 1.000000 R .
C6N C 0.4932(2) 0.5945(2) 0.60647(13) 0.0693(10) Uani 1.000000 . .
H6Na H 0.4840(13) 0.5804(14) 0.5734(3) 0.1040(14) Uiso 1.000000 GR .
H6Nb H 0.5606(2) 0.6207(8) 0.6112(9) 0.1040(14) Uiso 1.000000 GR .
H6Nc H 0.4869(13) 0.5390(7) 0.6249(7) 0.1040(14) Uiso 1.000000 GR .
Fe3 Fe 0.18970(3) 0.43003(2) 0.402848(11) 0.03650(8) Uani 1.000000 . .
Cl6 Cl 0.09784(6) 0.39168(5) 0.33969(2) 0.05503(17) Uani 1.000000 . .
Cl5 Cl 0.26146(6) 0.32098(5) 0.44593(3) 0.05989(19) Uani 1.000000 . .
N1 N 0.17465(12) 0.76285(11) 0.60695(6) 0.0261(3) Uani 1.000000 . .
C4 C 0.30786(14) 1.00006(12) 0.72039(7) 0.0244(3) Uani 1.000000 . .
Cl2B Cl 0.3460(11) 0.5997(10) 0.5102(3) 0.120(3) Uani 0.47(3) . 2
Cl1B Cl 0.2024(14) 0.7765(5) 0.4507(3) 0.088(2) Uani 0.37(3) . 2
Fe2B Fe 0.249(3) 0.6274(11) 0.4511(3) 0.073(2) Uani 0.23(4) . 2
Cl4B Cl 0.0977(9) 0.5241(11) 0.4562(9) 0.0537(17) Uani 0.50(8) . 2
C7N C 0.2312(6) 0.4546(4) 0.6104(2) 0.115(2) Uani 1.000000 . .
N4 N 0.2825(5) 0.4706(3) 0.6423(2) 0.132(2) Uani 1.000000 . .
C8N C 0.1741(6) 0.4316(6) 0.5709(3) 0.192(4) Uani 1.000000 . .
H8Na H 0.2180(14) 0.432(5) 0.5433(5) 0.289(6) Uiso 1.000000 GR .
H8Nb H 0.145(5) 0.371(2) 0.5750(13) 0.289(6) Uiso 1.000000 GR .
H8Nc H 0.119(4) 0.475(3) 0.5669(16) 0.289(6) Uiso 1.000000 GR .
C9N C 0.5782(5) 0.7224(4) 0.3969(3) 0.122(2) Uani 1.000000 . .
N5 N 0.6140(7) 0.7661(4) 0.3713(2) 0.191(4) Uani 1.000000 . .
C10N C 0.5474(7) 0.6577(5) 0.4329(3) 0.237(6) Uani 1.000000 . .
H10a H 0.554(7) 0.5962(6) 0.4207(13) 0.356(8) Uiso 1.000000 GR .
H10b H 0.591(5) 0.665(5) 0.4602(14) 0.356(8) Uiso 1.000000 GR .
H10c H 0.477(2) 0.669(4) 0.442(3) 0.356(8) Uiso 1.000000 GR .

loop_
_atom_site_aniso_label
_atom_site_aniso_U_11
_atom_site_aniso_U_22
_atom_site_aniso_U_33
_atom_site_aniso_U_12
_atom_site_aniso_U_13
_atom_site_aniso_U_23
Fe1 0.01895(12) 0.01932(12) 0.02331(12) 0.00051(8) -0.00005(9) -0.00120(9)
Fe2A 0.0644(9) 0.0334(12) 0.0389(5) -0.0064(5) 0.0163(5) -0.0039(3)
P2 0.01946(19) 0.0205(2) 0.0234(2) 0.00091(15) -0.00034(15) -0.00024(15)
P1 0.01876(19) 0.0203(2) 0.0243(2) 0.00075(15) 0.00018(15) -0.00078(15)
P3 0.0211(2) 0.0228(2) 0.0249(2) -0.00023(16) 0.00047(16) 0.00123(16)
Cl3 0.0402(3) 0.0394(3) 0.0405(3) 0.0001(2) 0.0081(2) 0.0037(2)
Cl4A 0.0385(18) 0.0617(18) 0.0392(19) 0.004(2) 0.0103(13) -0.0033(16)
Cl2A 0.066(2) 0.161(4) 0.0620(19) -0.0275(19) -0.0045(15) -0.053(3)
Cl1A 0.190(7) 0.0475(17) 0.076(2) 0.042(3) 0.064(3) 0.0221(15)
N2 0.0212(7) 0.0254(7) 0.0304(8) 0.0008(6) -0.0008(6) -0.0012(6)
C30 0.0215(8) 0.0244(8) 0.0264(8) -0.0007(6) -0.0016(6) 0.0021(6)
C40 0.0211(8) 0.0206(8) 0.0308(9) -0.0002(6) -0.0005(6) 0.0012(6)
C1 0.0221(8) 0.0197(8) 0.0321(9) 0.0017(6) 0.0000(7) -0.0013(6)
N3 0.0247(7) 0.0279(8) 0.0298(8) 0.0000(6) 0.0006(6) -0.0044(6)
C3N 0.0273(9) 0.0290(9) 0.0352(10) -0.0005(7) -0.0036(7) 0.0028(8)
C31 0.0288(9) 0.0272(9) 0.0328(9) 0.0039(7) 0.0002(7) 0.0031(7)
C11 0.0222(8) 0.0423(11) 0.0299(9) -0.0011(8) 0.0008(7) -0.0026(8)
C1N 0.0296(9) 0.0365(10) 0.0293(9) -0.0056(8) 0.0033(7) -0.0030(8)
C20 0.0221(8) 0.0237(8) 0.0257(8) 0.0017(6) 0.0013(6) 0.0017(6)
C41 0.0265(9) 0.0285(9) 0.0335(9) -0.0004(7) -0.0053(7) 0.0020(7)
C10 0.0192(7) 0.0312(9) 0.0267(8) 0.0030(7) 0.0016(6) 0.0013(7)
C3 0.0247(8) 0.0228(8) 0.0303(9) -0.0026(6) -0.0005(7) 0.0012(7)
C45 0.0230(8) 0.0315(9) 0.0334(9) 0.0004(7) 0.0019(7) 0.0001(7)
C25 0.0312(9) 0.0358(10) 0.0282(9) -0.0037(8) 0.0035(7) -0.0043(8)
C42 0.0275(9) 0.0294(10) 0.0480(12) -0.0010(8) -0.0113(8) 0.0034(9)
C2 0.0253(8) 0.0248(8) 0.0262(8) 0.0012(6) -0.0021(7) -0.0041(6)
C5N 0.0282(9) 0.0358(11) 0.0417(11) 0.0057(8) -0.0016(8) -0.0071(9)
C21 0.0315(9) 0.0302(9) 0.0316(10) -0.0051(8) 0.0010(8) 0.0008(7)
C33 0.0449(12) 0.0354(11) 0.0414(12) -0.0023(9) -0.0008(10) 0.0150(9)
C22 0.0425(12) 0.0377(12) 0.0437(12) -0.0118(9) 0.0091(10) 0.0055(9)
C61 0.0374(11) 0.0443(12) 0.0359(11) -0.0067(9) -0.0066(9) 0.0098(9)
C34 0.0646(16) 0.0447(13) 0.0355(12) 0.0002(12) 0.0152(11) 0.0092(10)
C65 0.0464(13) 0.0404(12) 0.0356(11) 0.0141(10) 0.0033(9) 0.0088(9)
C60 0.0248(8) 0.0355(10) 0.0299(9) 0.0011(7) 0.0017(7) 0.0097(8)
C32 0.0342(10) 0.0260(9) 0.0442(11) 0.0036(8) -0.0043(9) 0.0064(8)
C35 0.0484(12) 0.0303(10) 0.0311(10) 0.0036(9) 0.0083(9) 0.0016(8)
C55 0.0275(9) 0.0435(12) 0.0355(10) -0.0021(8) 0.0025(8) 0.0080(9)
C63 0.0458(14) 0.081(2) 0.0477(15) 0.0165(14) -0.0053(12) 0.0274(14)
C54 0.0269(10) 0.0723(18) 0.0441(13) -0.0023(11) 0.0048(9) 0.0165(12)
C50 0.0239(8) 0.0355(10) 0.0263(8) 0.0031(7) 0.0030(7) 0.0065(7)
C12 0.0226(9) 0.0702(16) 0.0313(10) -0.0023(9) -0.0019(8) -0.0045(10)
C53 0.0403(13) 0.082(2) 0.0439(14) 0.0138(13) 0.0180(11) 0.0140(14)
C43 0.0214(9) 0.0367(11) 0.0595(14) -0.0016(8) -0.0026(9) 0.0038(10)
C15 0.0279(10) 0.0354(11) 0.0460(12) 0.0074(8) -0.0030(9) 0.0042(9)
C51 0.0470(13) 0.0408(12) 0.0330(10) 0.0047(10) 0.0086(9) 0.0003(9)
C5 0.0313(10) 0.0262(9) 0.0426(11) -0.0033(7) -0.0009(8) -0.0094(8)
C2N 0.0413(12) 0.0773(19) 0.0352(12) -0.0171(12) -0.0009(10) -0.0193(12)
C44 0.0245(9) 0.0429(12) 0.0461(12) -0.0009(8) 0.0077(8) 0.0010(10)
C24 0.0504(13) 0.0508(14) 0.0291(10) -0.0045(11) 0.0080(9) -0.0038(9)
C4N 0.0451(13) 0.0376(12) 0.0652(17) -0.0112(10) -0.0030(12) 0.0204(12)
C13 0.0265(10) 0.0802(19) 0.0401(12) 0.0099(11) -0.0048(9) 0.0107(12)
C52 0.0644(17) 0.0641(18) 0.0414(13) 0.0152(14) 0.0203(13) -0.0027(12)
C23 0.0554(15) 0.0519(14) 0.0371(12) -0.0107(12) 0.0144(11) 0.0058(10)
C14 0.0334(11) 0.0560(16) 0.0606(16) 0.0141(11) -0.0052(11) 0.0161(13)
C64 0.0619(17) 0.0531(16) 0.0524(15) 0.0273(13) 0.0068(13) 0.0163(12)
C62 0.0441(13) 0.0682(18) 0.0426(13) -0.0096(12) -0.0139(11) 0.0190(12)
C6N 0.0528(17) 0.0659(19) 0.089(2) 0.0323(15) 0.0048(16) -0.0207(18)
Fe3 0.03738(17) 0.03719(17) 0.03492(16) -0.00113(13) -0.00153(13) -0.00051(12)
Cl6 0.0744(5) 0.0430(3) 0.0478(3) -0.0146(3) -0.0207(3) 0.0015(3)
Cl5 0.0674(4) 0.0465(4) 0.0659(4) 0.0046(3) -0.0192(4) 0.0081(3)
N1 0.0244(7) 0.0271(8) 0.0267(7) -0.0010(6) 0.0011(6) -0.0012(6)
C4 0.0233(8) 0.0199(8) 0.0301(8) -0.0006(6) -0.0004(6) -0.0027(6)
Cl2B 0.134(5) 0.156(5) 0.070(3) -0.046(4) -0.051(3) 0.027(3)
Cl1B 0.149(6) 0.0531(16) 0.060(2) -0.008(3) 0.036(3) 0.0014(14)
Fe2B 0.093(7) 0.082(4) 0.044(2) -0.023(3) 0.005(2) -0.012(2)
Cl4B 0.052(2) 0.059(2) 0.051(4) -0.0138(19) 0.0206(18) -0.017(2)
C7N 0.133(5) 0.104(4) 0.107(4) 0.025(4) 0.030(4) 0.047(4)
N4 0.184(6) 0.094(3) 0.117(4) 0.021(3) 0.058(4) 0.005(3)
C8N 0.129(6) 0.259(10) 0.190(7) -0.043(6) -0.040(6) 0.139(7)
C9N 0.109(4) 0.085(4) 0.173(7) -0.030(3) -0.002(4) -0.068(4)
N5 0.321(10) 0.097(4) 0.155(6) -0.062(5) -0.097(6) 0.001(4)
C10N 0.270(10) 0.169(7) 0.272(10) -0.134(7) 0.179(9) -0.148(7)

loop_
_atom_type_symbol
_atom_type_scat_dispersion_real
_atom_type_scat_dispersion_imag
_atom_type_scat_Cromer_Mann_a1
_atom_type_scat_Cromer_Mann_a2
_atom_type_scat_Cromer_Mann_a3
_atom_type_scat_Cromer_Mann_a4
_atom_type_scat_Cromer_Mann_b1
_atom_type_scat_Cromer_Mann_b2
_atom_type_scat_Cromer_Mann_b3
_atom_type_scat_Cromer_Mann_b4
_atom_type_scat_Cromer_Mann_c
_atom_type_scat_source
_atom_type_scat_dispersion_source
C 0.00347 0.00161 2.31000 1.02000 1.58860 0.86500 20.84390 10.20750 0.56870 51.65120 0.215599998832 'International Tables Volume C Table 6.1.1.4 (pp. 500-502)' 'Henke, Gullikson and Davis, At. Data and Nucl. Data Tables, 1993, 54, 2'
Cl 0.14874 0.16030 11.46040 7.19640 6.25560 1.64550 0.01040 1.16620 18.51940 47.77840 -9.55739974976 'International Tables Volume C Table 6.1.1.4 (pp. 500-502)' 'Henke, Gullikson and Davis, At. Data and Nucl. Data Tables, 1993, 54, 2'
H 0.00000 0.00000 0.49300 0.32291 0.14019 0.04081 10.51090 26.12570 3.14236 57.79970 0.0030380000826 'International Tables Volume C Table 6.1.1.4 (pp. 500-502)' 'Henke, Gullikson and Davis, At. Data and Nucl. Data Tables, 1993, 54, 2'
N 0.00653 0.00323 12.21260 3.13220 2.01250 1.16630 0.00570 9.89330 28.99750 0.58260 -11.5290002823 'International Tables Volume C Table 6.1.1.4 (pp. 500-502)' 'Henke, Gullikson and Davis, At. Data and Nucl. Data Tables, 1993, 54, 2'
P 0.10434 0.09672 6.43450 4.17910 1.78000 1.49080 1.90670 27.15700 0.52600 68.16450 1.11489999294 'International Tables Volume C Table 6.1.1.4 (pp. 500-502)' 'Henke, Gullikson and Davis, At. Data and Nucl. Data Tables, 1993, 54, 2'
Fe 0.35822 0.84936 11.76950 7.35730 3.52220 2.30450 4.76110 0.30720 15.35350 76.88050 1.03690004349 'International Tables Volume C Table 6.1.1.4 (pp. 500-502)' 'Henke, Gullikson and Davis, At. Data and Nucl. Data Tables, 1993, 54, 2'

loop_
_geom_angle_atom_site_label_1
_geom_angle_atom_site_label_2
_geom_angle_atom_site_label_3
_geom_angle
P1 Fe1 P2 90.955(18)
P3 Fe1 P2 89.796(18)
P3 Fe1 P1 86.323(18)
N2 Fe1 P2 90.78(5)
N2 Fe1 P1 90.56(5)
N2 Fe1 P3 176.84(5)
N3 Fe1 P2 88.49(5)
N3 Fe1 P1 176.25(5)
N3 Fe1 P3 97.38(5)
N3 Fe1 N2 85.74(7)
N1 Fe1 P2 172.88(5)
N1 Fe1 P1 94.32(5)
N1 Fe1 P3 95.30(5)
N1 Fe1 N2 84.40(7)
N1 Fe1 N3 85.93(7)
Cl2A Fe2A Cl4A 114.9(4)
Cl1A Fe2A Cl4A 103.2(5)
Cl1A Fe2A Cl2A 116.8(5)
C30 P2 Fe1 112.77(6)
C40 P2 Fe1 121.61(6)
C40 P2 C30 99.01(8)
C2 P2 Fe1 113.22(6)
C2 P2 C30 107.36(9)
C2 P2 C40 101.05(8)
C1 P1 Fe1 111.97(6)
C20 P1 Fe1 117.05(6)
C20 P1 C1 104.63(9)
C10 P1 Fe1 117.38(6)
C10 P1 C1 103.26(9)
C10 P1 C20 100.76(8)
C3 P3 Fe1 109.89(6)
C60 P3 Fe1 117.16(7)
C60 P3 C3 106.39(9)
C50 P3 Fe1 120.88(7)
C50 P3 C3 103.17(9)
C50 P3 C60 97.52(9)
C3N N2 Fe1 177.21(16)
C31 C30 P2 116.22(14)
C35 C30 P2 124.90(15)
C35 C30 C31 118.85(18)
C41 C40 P2 117.34(14)
C45 C40 P2 124.04(14)
C45 C40 C41 118.59(17)
H1a C1 P1 108.11(6)
H1b C1 P1 108.11(6)
H1b C1 H1a 107.3
C4 C1 P1 116.73(12)
C4 C1 H1a 108.11(10)
C4 C1 H1b 108.11(10)
C5N N3 Fe1 175.04(19)
C4N C3N N2 177.9(2)
H31 C31 C30 119.56(11)
C32 C31 C30 120.88(19)
C32 C31 H31 119.56(13)
C10 C11 H11 119.55(12)
C12 C11 H11 119.55(15)
C12 C11 C10 120.9(2)
N1 C1N C2N 176.0(2)
C25 C20 P1 123.45(14)
C21 C20 P1 118.81(14)
C21 C20 C25 117.71(17)
H41 C41 C40 119.67(11)
C42 C41 C40 120.7(2)
C42 C41 H41 119.67(13)
C11 C10 P1 119.50(15)
C15 C10 P1 122.56(16)
C15 C10 C11 117.93(18)
H3a C3 P3 108.08(6)
H3b C3 P3 108.08(6)
H3b C3 H3a 107.3
C4 C3 P3 116.84(12)
C4 C3 H3a 108.08(10)
C4 C3 H3b 108.08(9)
H45 C45 C40 119.80(11)
C44 C45 C40 120.4(2)
C44 C45 H45 119.80(13)
H25 C25 C20 119.39(11)
C24 C25 C20 121.2(2)
C24 C25 H25 119.39(14)
H42 C42 C41 119.95(13)
C43 C42 C41 120.1(2)
C43 C42 H42 119.95(12)
H2a C2 P2 108.79(6)
H2b C2 P2 108.79(6)
H2b C2 H2a 107.7
C4 C2 P2 113.84(12)
C4 C2 H2a 108.79(10)
C4 C2 H2b 108.79(10)
C6N C5N N3 176.0(3)
H21 C21 C20 119.52(11)
C22 C21 C20 121.0(2)
C22 C21 H21 119.52(14)
C34 C33 H33 120.23(14)
C32 C33 H33 120.23(13)
C32 C33 C34 119.5(2)
H22 C22 C21 119.81(14)
C23 C22 C21 120.4(2)
C23 C22 H22 119.81(14)
C60 C61 H61 119.57(13)
C62 C61 H61 119.57(18)
C62 C61 C60 120.9(2)
H34 C34 C33 119.49(14)
C35 C34 C33 121.0(2)
C35 C34 H34 119.49(14)
C60 C65 H65 119.79(13)
C64 C65 H65 119.79(18)
C64 C65 C60 120.4(3)
C61 C60 P3 117.35(17)
C65 C60 P3 123.96(17)
C65 C60 C61 118.4(2)
C33 C32 C31 119.9(2)
H32 C32 C31 120.03(13)
H32 C32 C33 120.03(13)
C34 C35 C30 119.8(2)
H35 C35 C30 120.11(12)
H35 C35 C34 120.11(14)
C54 C55 H55 119.95(16)
C50 C55 H55 119.95(12)
C50 C55 C54 120.1(2)
C64 C63 H63 120.04(16)
C62 C63 H63 120.04(16)
C62 C63 C64 119.9(2)
H54 C54 C55 119.86(16)
C53 C54 C55 120.3(3)
C53 C54 H54 119.86(15)
C55 C50 P3 120.91(16)
C51 C50 P3 119.70(16)
C51 C50 C55 119.32(19)
H12 C12 C11 120.01(15)
C13 C12 C11 120.0(2)
C13 C12 H12 120.01(14)
H53 C53 C54 120.01(15)
C52 C53 C54 120.0(2)
C52 C53 H53 120.01(16)
H43 C43 C42 120.08(12)
C44 C43 C42 119.84(19)
C44 C43 H43 120.08(13)
H15 C15 C10 119.68(12)
C14 C15 C10 120.6(2)
C14 C15 H15 119.68(16)
H51 C51 C50 120.20(13)
C52 C51 C50 119.6(2)
C52 C51 H51 120.20(18)
H5b C5 H5a 109.5
H5c C5 H5a 109.5
H5c C5 H5b 109.5
C4 C5 H5a 109.5
C4 C5 H5b 109.5
C4 C5 H5c 109.5
H2Na C2N C1N 109.5
H2Nb C2N C1N 109.5
H2Nb C2N H2Na 109.5
H2Nc C2N C1N 109.5
H2Nc C2N H2Na 109.5
H2Nc C2N H2Nb 109.5
C43 C44 C45 120.4(2)
H44 C44 C45 119.79(13)
H44 C44 C43 119.79(13)
H24 C24 C25 119.88(14)
C23 C24 C25 120.2(2)
C23 C24 H24 119.88(14)
H4Na C4N C3N 109.5
H4Nb C4N C3N 109.5
H4Nb C4N H4Na 109.5
H4Nc C4N C3N 109.5
H4Nc C4N H4Na 109.5
H4Nc C4N H4Nb 109.5
H13 C13 C12 120.19(14)
C14 C13 C12 119.6(2)
C14 C13 H13 120.19(15)
C51 C52 C53 120.7(3)
H52 C52 C53 119.67(16)
H52 C52 C51 119.67(18)
C24 C23 C22 119.5(2)
H23 C23 C22 120.27(14)
H23 C23 C24 120.27(14)
C13 C14 C15 120.9(2)
H14 C14 C15 119.55(16)
H14 C14 C13 119.55(15)
C63 C64 C65 120.4(3)
H64 C64 C65 119.79(18)
H64 C64 C63 119.79(16)
C63 C62 C61 120.0(3)
H62 C62 C61 120.00(18)
H62 C62 C63 120.00(16)
H6Na C6N C5N 109.5
H6Nb C6N C5N 109.5
H6Nb C6N H6Na 109.5
H6Nc C6N C5N 109.5
H6Nc C6N H6Na 109.5
H6Nc C6N H6Nb 109.5
Cl6 Fe3 Cl3 109.12(3)
Cl5 Fe3 Cl3 115.65(3)
Cl5 Fe3 Cl6 119.29(3)
C1N N1 Fe1 168.87(17)
C3 C4 C1 110.66(15)
C2 C4 C1 111.89(15)
C2 C4 C3 112.03(15)
C5 C4 C1 106.44(15)
C5 C4 C3 107.62(15)
C5 C4 C2 107.90(16)
Cl1B Fe2B Cl2B 110.2(7)
Cl4B Fe2B Cl2B 108.0(8)
Cl4B Fe2B Cl1B 112.0(16)
C8N C7N N4 176.4(8)
H8Na C8N C7N 109.5
H8Nb C8N C7N 109.5
H8Nb C8N H8Na 109.5
H8Nc C8N C7N 109.5
H8Nc C8N H8Na 109.5
H8Nc C8N H8Nb 109.5
C10N C9N N5 170.3(10)
H10a C10N C9N 109.5
H10b C10N C9N 109.5
H10b C10N H10a 109.5
H10c C10N C9N 109.5
H10c C10N H10a 109.5
H10c C10N H10b 109.5

loop_
_geom_bond_atom_site_label_1
_geom_bond_atom_site_label_2
_geom_bond_distance
Fe1 P2 2.2651(5)
Fe1 P1 2.2861(5)
Fe1 P3 2.2763(5)
Fe1 N2 1.9639(16)
Fe1 N3 1.9637(16)
Fe1 N1 1.9663(16)
Fe2A Cl3 2.439(2)
Fe2A Cl4A 2.341(10)
Fe2A Cl2A 2.170(7)
Fe2A Cl1A 2.266(5)
P2 C30 1.8281(19)
P2 C40 1.8477(18)
P2 C2 1.8367(18)
P1 C1 1.8442(18)
P1 C20 1.8479(18)
P1 C10 1.8414(19)
P3 C3 1.8446(19)
P3 C60 1.844(2)
P3 C50 1.8383(19)
Cl3 Fe3 2.4020(7)
Cl3 Fe2B 2.307(19)
Cl4A Fe3 2.375(9)
N2 C3N 1.141(3)
C30 C31 1.398(3)
C30 C35 1.387(3)
C40 C41 1.399(3)
C40 C45 1.393(3)
C1 H1a 0.9900
C1 H1b 0.9900
C1 C4 1.543(2)
N3 C5N 1.132(3)
C3N C4N 1.459(3)
C31 H31 0.9500
C31 C32 1.386(3)
C11 H11 0.9500
C11 C10 1.397(3)
C11 C12 1.391(3)
C1N C2N 1.456(3)
C1N N1 1.138(3)
C20 C25 1.395(3)
C20 C21 1.400(3)
C41 H41 0.9500
C41 C42 1.390(3)
C10 C15 1.398(3)
C3 H3a 0.9900
C3 H3b 0.9900
C3 C4 1.556(3)
C45 H45 0.9500
C45 C44 1.396(3)
C25 H25 0.9500
C25 C24 1.394(3)
C42 H42 0.9500
C42 C43 1.385(3)
C2 H2a 0.9900
C2 H2b 0.9900
C2 C4 1.544(3)
C5N C6N 1.461(3)
C21 H21 0.9500
C21 C22 1.387(3)
C33 H33 0.9500
C33 C34 1.377(4)
C33 C32 1.384(3)
C22 H22 0.9500
C22 C23 1.391(4)
C61 H61 0.9500
C61 C60 1.398(3)
C61 C62 1.385(3)
C34 H34 0.9500
C34 C35 1.395(3)
C65 H65 0.9500
C65 C60 1.390(3)
C65 C64 1.398(3)
C32 H32 0.9500
C35 H35 0.9500
C55 H55 0.9500
C55 C54 1.398(3)
C55 C50 1.393(3)
C63 H63 0.9500
C63 C64 1.370(5)
C63 C62 1.386(5)
C54 H54 0.9500
C54 C53 1.370(4)
C50 C51 1.393(3)
C12 H12 0.9500
C12 C13 1.389(4)
C53 H53 0.9500
C53 C52 1.381(5)
C43 H43 0.9500
C43 C44 1.378(3)
C15 H15 0.9500
C15 C14 1.388(3)
C51 H51 0.9500
C51 C52 1.395(3)
C5 H5a 0.9800
C5 H5b 0.9800
C5 H5c 0.9800
C5 C4 1.544(3)
C2N H2Na 0.9800
C2N H2Nb 0.9800
C2N H2Nc 0.9800
C44 H44 0.9500
C24 H24 0.9500
C24 C23 1.376(4)
C4N H4Na 0.9800
C4N H4Nb 0.9800
C4N H4Nc 0.9800
C13 H13 0.9500
C13 C14 1.367(4)
C52 H52 0.9500
C23 H23 0.9500
C14 H14 0.9500
C64 H64 0.9500
C62 H62 0.9500
C6N H6Na 0.9800
C6N H6Nb 0.9800
C6N H6Nc 0.9800
Fe3 Cl6 2.2556(7)
Fe3 Cl5 2.2456(8)
Fe3 Cl4B 2.398(10)
Cl2B Fe2B 2.17(3)
Cl1B Fe2B 2.29(3)
Fe2B Cl4B 2.52(2)
C7N N4 1.164(8)
C7N C8N 1.404(10)
C8N H8Na 0.9800
C8N H8Nb 0.9800
C8N H8Nc 0.9800
C9N N5 1.087(9)
C9N C10N 1.466(11)
C10N H10a 0.9800
C10N H10b 0.9800
C10N H10c 0.9800
